data_4506341
loop_
_publ_author_name
'P\'erez-Y\'a\~nez, Sonia'
'Beobide, Garikoitz'
'Castillo, Oscar'
'Cepeda, Javier'
'Luque, Antonio'
'Rom\'an, Pascual'

_publ_contact_author
;
 Oscar Castillo. Departamento de Quimica Inorganica. 
 Facultad de Ciencia y Tecnologia
 Universidad del Pais Vasco,  Apdo. 644,
 E-48080 Bilbao, Spain
;
_publ_section_title
;
 Directing the Formation of Adenine Coordination Polymers from Tunable
 Copper(II)/Dicarboxylato/Adenine Paddle-Wheel Building Units
;
_journal_issue 6
_journal_name_full 'Crystal Growth &amp; Design'
_journal_page_first 3324
_journal_paper_doi 10.1021/cg300446d
_journal_volume 12
_journal_year 2012
_chemical_compound_source 'synthesis as described'
_chemical_formula_moiety 'C13 H17 Cu N5 O4, C7 H12 O4'
_chemical_formula_structural 'C20 H29 Cu N5 O8'
_chemical_formula_sum 'C20 H29 Cu N5 O8'
_chemical_formula_weight 531.02
_chemical_name_systematic
;
catena-[(mu4-pimelatoK4-O,O',O'',O''')(9-methyladenine-kN7)copper(II)]pimelic acid
;
_space_group_IT_number 2
_symmetry_cell_setting triclinic
_symmetry_Int_Tables_number 2
_symmetry_space_group_name_Hall '-P 1'
_symmetry_space_group_name_H-M 'P -1'
_atom_sites_solution_hydrogens geom
_atom_sites_solution_primary direct
_atom_sites_solution_secondary difmap
_audit_creation_method SHELXL97
_cell_angle_alpha 80.899(5)
_cell_angle_beta 75.478(5)
_cell_angle_gamma 67.339(5)
_cell_formula_units_Z 2
_cell_length_a 9.2597(6)
_cell_length_b 9.4665(6)
_cell_length_c 14.6710(9)
_cell_measurement_reflns_used 4857
_cell_measurement_temperature 100(2)
_cell_measurement_theta_max 26.75
_cell_measurement_theta_min 2.34
_cell_volume 1146.09(13)
_computing_cell_refinement 'STOE X-AREA'
_computing_data_collection 'STOE X-AREA'
_computing_data_reduction 'STOE X-RED'
_computing_molecular_graphics 'Ortep-3 (Farrugia, 1997)'
_computing_publication_material 'WinGX (Farrugia, 1999)'
_computing_structure_refinement 'SHELXL-97 (Sheldrick, 1997)'
_computing_structure_solution 'Sir92 (Altomare et al., 1993)'
_diffrn_ambient_temperature 100(2)
_diffrn_measured_fraction_theta_full 0.994
_diffrn_measured_fraction_theta_max 0.994
_diffrn_measurement_device_type 'IPDS IT'
_diffrn_measurement_method \w
_diffrn_radiation_monochromator graphite
_diffrn_radiation_source 'fine-focus sealed tube'
_diffrn_radiation_type MoK\a
_diffrn_radiation_wavelength 0.71073
_diffrn_reflns_av_R_equivalents 0.0358
_diffrn_reflns_av_sigmaI/netI 0.0696
_diffrn_reflns_limit_h_max 11
_diffrn_reflns_limit_h_min -11
_diffrn_reflns_limit_k_max 11
_diffrn_reflns_limit_k_min -11
_diffrn_reflns_limit_l_max 18
_diffrn_reflns_limit_l_min 0
_diffrn_reflns_number 13840
_diffrn_reflns_theta_full 26.75
_diffrn_reflns_theta_max 26.75
_diffrn_reflns_theta_min 2.34
_diffrn_standards_decay_% 0
_diffrn_standards_interval_count 0
_diffrn_standards_interval_time 0
_diffrn_standards_number 0
_exptl_absorpt_coefficient_mu 1.010
_exptl_absorpt_correction_T_max 0.9476
_exptl_absorpt_correction_T_min 0.8607
_exptl_absorpt_correction_type analytical
_exptl_absorpt_process_details
;
X-RED; Stoe & Cie, 2001
;
_exptl_crystal_colour green
_exptl_crystal_density_diffrn 1.539
_exptl_crystal_density_meas 1.54(1)
_exptl_crystal_density_method flotation
_exptl_crystal_description prismatic
_exptl_crystal_F_000 554
_exptl_crystal_size_max 0.10
_exptl_crystal_size_mid 0.08
_exptl_crystal_size_min 0.06
_refine_diff_density_max 0.387
_refine_diff_density_min -0.381
_refine_diff_density_rms 0.067
_refine_ls_extinction_method none
_refine_ls_goodness_of_fit_ref 1.103
_refine_ls_hydrogen_treatment mixed
_refine_ls_matrix_type full
_refine_ls_number_parameters 316
_refine_ls_number_reflns 4857
_refine_ls_number_restraints 0
_refine_ls_restrained_S_all 1.103
_refine_ls_R_factor_all 0.0425
_refine_ls_R_factor_gt 0.0272
_refine_ls_shift/su_max 0.000
_refine_ls_shift/su_mean 0.000
_refine_ls_structure_factor_coef Fsqd
_refine_ls_weighting_details 'calc w=1/[\s^2^(Fo^2^)+(0.0227P)^2^+0.0000P] where P=(Fo^2^+2Fc^2^)/3'
_refine_ls_weighting_scheme calc
_refine_ls_wR_factor_gt 0.0519
_refine_ls_wR_factor_ref 0.0539
_reflns_number_gt 3512
_reflns_number_total 4857
_reflns_threshold_expression >2sigma(I)
_cod_data_source_file cg300446d_si_002.cif
_cod_data_source_block "'compound6'"
_cod_original_cell_volume 1146.1(1)
_cod_original_sg_symbol_H-M P-1
_cod_database_code 4506341

loop_
_symmetry_equiv_pos_as_xyz
'x, y, z'
'-x, -y, -z'

loop_
_atom_site_label
_atom_site_type_symbol
_atom_site_fract_x
_atom_site_fract_y
_atom_site_fract_z
_atom_site_U_iso_or_equiv
_atom_site_adp_type
_atom_site_occupancy
_atom_site_symmetry_multiplicity
_atom_site_calc_flag
_atom_site_refinement_flags
Cu1 Cu 0.38751(3) 0.96809(3) 0.066130(19) 0.01355(7) Uani 1 1 d .
N1 N 0.1703(2) 0.6254(2) 0.35484(12) 0.0184(4) Uani 1 1 d .
C2 C 0.0093(2) 0.6747(2) 0.37609(15) 0.0205(5) Uani 1 1 d .
H2 H -0.0353 0.6180 0.4244 0.025 Uiso 1 1 calc R
N3 N -0.0931(2) 0.7939(2) 0.33682(12) 0.0193(4) Uani 1 1 d .
C4 C -0.0150(2) 0.8661(2) 0.26761(14) 0.0157(4) Uani 1 1 d .
C5 C 0.1494(2) 0.8289(2) 0.23814(14) 0.0145(4) Uani 1 1 d .
C6 C 0.2474(2) 0.7010(2) 0.28580(14) 0.0150(4) Uani 1 1 d .
N6 N 0.4072(2) 0.6488(2) 0.26790(12) 0.0191(4) Uani 1 1 d .
H6A H 0.4589 0.5691 0.2997 0.023 Uiso 1 1 calc R
H6B H 0.4582 0.6950 0.2245 0.023 Uiso 1 1 calc R
N7 N 0.1808(2) 0.9329(2) 0.16406(12) 0.0160(4) Uani 1 1 d .
C8 C 0.0381(2) 1.0264(2) 0.15195(15) 0.0165(4) Uani 1 1 d .
H8 H 0.0224 1.1081 0.1064 0.020 Uiso 1 1 calc R
N9 N -0.08463(19) 0.99299(19) 0.21190(12) 0.0170(4) Uani 1 1 d .
C9 C -0.2557(2) 1.0754(3) 0.21762(16) 0.0224(5) Uani 1 1 d .
H9A H -0.3118 1.0064 0.2426 0.034 Uiso 1 1 calc R
H9B H -0.2749 1.1161 0.1557 0.034 Uiso 1 1 calc R
H9C H -0.2931 1.1579 0.2583 0.034 Uiso 1 1 calc R
C11 C 0.5380(2) 0.7768(2) -0.08916(14) 0.0153(4) Uani 1 1 d .
O11 O 0.43048(17) 0.80459(16) -0.01485(10) 0.0212(3) Uani 1 1 d .
O12 O 0.61883(17) 0.85899(17) -0.12750(10) 0.0213(3) Uani 1 1 d .
C12 C 0.5756(2) 0.6284(2) -0.13244(14) 0.0166(4) Uani 1 1 d .
H12A H 0.6178 0.6382 -0.1997 0.020 Uiso 1 1 calc R
H12B H 0.4784 0.6069 -0.1235 0.020 Uiso 1 1 calc R
C13 C 0.6996(2) 0.4951(2) -0.08559(15) 0.0171(4) Uani 1 1 d .
H13A H 0.6742 0.5076 -0.0184 0.021 Uiso 1 1 calc R
H13B H 0.6911 0.3992 -0.0939 0.021 Uiso 1 1 calc R
C14 C 0.8721(2) 0.4854(2) -0.12544(15) 0.0173(4) Uani 1 1 d .
H14A H 0.8974 0.4749 -0.1929 0.021 Uiso 1 1 calc R
H14B H 0.8818 0.5801 -0.1157 0.021 Uiso 1 1 calc R
C15 C 0.9923(2) 0.3509(2) -0.07957(15) 0.0174(4) Uani 1 1 d .
H15A H 0.9715 0.2582 -0.0805 0.021 Uiso 1 1 calc R
H15B H 0.9778 0.3694 -0.0141 0.021 Uiso 1 1 calc R
C16 C 1.1650(2) 0.3265(2) -0.12970(15) 0.0183(4) Uani 1 1 d .
H16A H 1.1787 0.3056 -0.1946 0.022 Uiso 1 1 calc R
H16B H 1.1829 0.4213 -0.1310 0.022 Uiso 1 1 calc R
C17 C 1.2914(2) 0.1985(2) -0.08623(14) 0.0151(4) Uani 1 1 d .
O21 O 1.24756(17) 0.12229(17) -0.01439(10) 0.0210(3) Uani 1 1 d .
O22 O 1.43627(16) 0.17557(17) -0.12628(10) 0.0212(3) Uani 1 1 d .
C21 C -0.0784(3) 1.3119(2) 0.32368(15) 0.0196(4) Uani 1 1 d .
O31 O -0.16834(19) 1.35752(18) 0.40778(11) 0.0273(4) Uani 1 1 d .
O32 O -0.13483(18) 1.32624(18) 0.25491(11) 0.0275(4) Uani 1 1 d .
C22 C 0.0963(2) 1.2377(2) 0.32572(15) 0.0201(4) Uani 1 1 d .
H22A H 0.1328 1.3128 0.3408 0.024 Uiso 1 1 calc R
H22B H 0.1561 1.2044 0.2635 0.024 Uiso 1 1 calc R
C23 C 0.1311(2) 1.0995(2) 0.39808(15) 0.0199(4) Uani 1 1 d .
H23A H 0.0846 1.1352 0.4611 0.024 Uiso 1 1 calc R
H23B H 0.0803 1.0319 0.3890 0.024 Uiso 1 1 calc R
C24 C 0.3101(2) 1.0092(2) 0.39040(16) 0.0215(5) Uani 1 1 d .
H24A H 0.3554 0.9681 0.3287 0.026 Uiso 1 1 calc R
H24B H 0.3620 1.0781 0.3958 0.026 Uiso 1 1 calc R
C25 C 0.3441(3) 0.8780(2) 0.46609(15) 0.0227(5) Uani 1 1 d .
H25A H 0.2993 0.9191 0.5278 0.027 Uiso 1 1 calc R
H25B H 0.2916 0.8094 0.4610 0.027 Uiso 1 1 calc R
C26 C 0.5221(3) 0.7876(3) 0.45807(16) 0.0235(5) Uani 1 1 d .
H26A H 0.5640 0.7416 0.3978 0.028 Uiso 1 1 calc R
H26B H 0.5745 0.8589 0.4575 0.028 Uiso 1 1 calc R
C27 C 0.5671(2) 0.6629(2) 0.53460(15) 0.0203(5) Uani 1 1 d .
O41 O 0.71584(17) 0.62005(18) 0.54178(11) 0.0239(3) Uani 1 1 d .
O42 O 0.47473(17) 0.60379(18) 0.58597(12) 0.0321(4) Uani 1 1 d .
H31 H -0.269(4) 1.374(4) 0.408(3) 0.080(12) Uiso 1 1 d .
H41 H 0.741(4) 0.534(4) 0.585(2) 0.064(10) Uiso 1 1 d .

loop_
_atom_site_aniso_label
_atom_site_aniso_U_11
_atom_site_aniso_U_22
_atom_site_aniso_U_33
_atom_site_aniso_U_23
_atom_site_aniso_U_13
_atom_site_aniso_U_12
Cu1 0.01092(12) 0.01143(13) 0.01590(14) 0.00131(10) -0.00286(9) -0.00229(9)
N1 0.0165(9) 0.0195(9) 0.0171(9) 0.0024(7) -0.0027(7) -0.0063(7)
C2 0.0183(11) 0.0227(11) 0.0180(11) 0.0036(9) -0.0023(9) -0.0076(9)
N3 0.0164(9) 0.0203(9) 0.0185(9) 0.0035(7) -0.0025(7) -0.0063(7)
C4 0.0152(10) 0.0165(10) 0.0155(10) -0.0011(8) -0.0032(8) -0.0058(8)
C5 0.0155(10) 0.0141(10) 0.0138(10) 0.0010(8) -0.0034(8) -0.0057(8)
C6 0.0144(10) 0.0154(10) 0.0152(10) -0.0028(8) -0.0030(8) -0.0048(8)
N6 0.0155(8) 0.0182(9) 0.0208(9) 0.0052(7) -0.0039(7) -0.0055(7)
N7 0.0142(9) 0.0153(9) 0.0164(9) 0.0005(7) -0.0024(7) -0.0041(7)
C8 0.0131(10) 0.0135(10) 0.0189(11) 0.0025(8) -0.0026(8) -0.0026(8)
N9 0.0116(8) 0.0158(9) 0.0199(9) 0.0022(7) -0.0043(7) -0.0018(7)
C9 0.0116(10) 0.0243(12) 0.0272(12) 0.0027(9) -0.0056(9) -0.0028(9)
C11 0.0118(9) 0.0141(10) 0.0180(10) 0.0033(8) -0.0084(8) -0.0010(8)
O11 0.0205(7) 0.0189(8) 0.0230(8) -0.0042(6) 0.0029(6) -0.0091(6)
O12 0.0203(8) 0.0206(8) 0.0227(8) -0.0023(6) 0.0014(6) -0.0102(6)
C12 0.0122(9) 0.0149(10) 0.0209(11) -0.0016(8) -0.0021(8) -0.0036(8)
C13 0.0150(10) 0.0130(10) 0.0211(11) 0.0005(8) -0.0044(8) -0.0028(8)
C14 0.0165(10) 0.0153(10) 0.0191(11) 0.0009(8) -0.0045(8) -0.0051(8)
C15 0.0173(10) 0.0152(10) 0.0194(11) 0.0013(8) -0.0059(8) -0.0052(8)
C16 0.0163(10) 0.0160(10) 0.0206(11) 0.0023(8) -0.0055(8) -0.0039(8)
C17 0.0155(10) 0.0124(9) 0.0171(10) -0.0022(8) -0.0046(8) -0.0037(8)
O21 0.0155(7) 0.0212(8) 0.0214(8) 0.0078(6) -0.0033(6) -0.0051(6)
O22 0.0132(7) 0.0217(8) 0.0238(8) 0.0072(6) -0.0035(6) -0.0047(6)
C21 0.0219(11) 0.0138(10) 0.0212(11) 0.0026(9) -0.0039(9) -0.0062(9)
O31 0.0193(8) 0.0336(9) 0.0235(8) -0.0043(7) -0.0018(7) -0.0043(7)
O32 0.0281(8) 0.0300(9) 0.0262(9) 0.0005(7) -0.0109(7) -0.0099(7)
C22 0.0181(10) 0.0201(11) 0.0205(11) 0.0024(9) -0.0047(8) -0.0060(9)
C23 0.0196(10) 0.0188(11) 0.0199(11) 0.0001(9) -0.0040(9) -0.0059(9)
C24 0.0191(11) 0.0213(11) 0.0224(11) 0.0010(9) -0.0061(9) -0.0054(9)
C25 0.0227(11) 0.0234(12) 0.0206(11) 0.0022(9) -0.0064(9) -0.0070(9)
C26 0.0209(11) 0.0224(11) 0.0242(12) 0.0044(9) -0.0057(9) -0.0063(9)
C27 0.0172(11) 0.0190(11) 0.0224(11) -0.0001(9) -0.0036(9) -0.0046(9)
O41 0.0187(8) 0.0231(8) 0.0276(9) 0.0074(7) -0.0075(7) -0.0068(7)
O42 0.0160(8) 0.0343(9) 0.0375(10) 0.0160(8) -0.0059(7) -0.0070(7)

loop_
_atom_type_symbol
_atom_type_description
_atom_type_scat_dispersion_real
_atom_type_scat_dispersion_imag
_atom_type_scat_source
C C 0.0033 0.0016 'International Tables Vol C Tables 4.2.6.8 and 6.1.1.4'
H H 0.0000 0.0000 'International Tables Vol C Tables 4.2.6.8 and 6.1.1.4'
Cu Cu 0.3201 1.2651 'International Tables Vol C Tables 4.2.6.8 and 6.1.1.4'
N N 0.0061 0.0033 'International Tables Vol C Tables 4.2.6.8 and 6.1.1.4'
O O 0.0106 0.0060 'International Tables Vol C Tables 4.2.6.8 and 6.1.1.4'

loop_
_geom_angle_atom_site_label_1
_geom_angle_atom_site_label_2
_geom_angle_atom_site_label_3
_geom_angle
_geom_angle_site_symmetry_1
_geom_angle_site_symmetry_3
O11 Cu1 O12 167.86(6) . 2_675
O11 Cu1 O22 87.55(6) . 2_765
O12 Cu1 O22 91.14(6) 2_675 2_765
O11 Cu1 O21 91.35(6) . 1_465
O12 Cu1 O21 87.39(6) 2_675 1_465
O22 Cu1 O21 167.81(6) 2_765 1_465
O11 Cu1 N7 95.86(6) . .
O12 Cu1 N7 96.24(6) 2_675 .
O22 Cu1 N7 100.63(6) 2_765 .
O21 Cu1 N7 91.56(6) 1_465 .
O11 Cu1 Cu1 83.41(4) . 2_675
O12 Cu1 Cu1 84.47(4) 2_675 2_675
O22 Cu1 Cu1 86.48(4) 2_765 2_675
O21 Cu1 Cu1 81.33(4) 1_465 2_675
N7 Cu1 Cu1 172.83(5) . 2_675
C2 N1 C6 120.67(18) . .
N3 C2 N1 128.03(19) . .
N3 C2 H2 116.0 . .
N1 C2 H2 116.0 . .
C2 N3 C4 110.61(17) . .
N3 C4 N9 125.87(18) . .
N3 C4 C5 127.76(19) . .
N9 C4 C5 106.37(17) . .
C4 C5 N7 109.54(17) . .
C4 C5 C6 116.87(18) . .
N7 C5 C6 133.59(18) . .
N6 C6 N1 118.55(18) . .
N6 C6 C5 125.41(18) . .
N1 C6 C5 116.04(17) . .
C6 N6 H6A 120.0 . .
C6 N6 H6B 120.0 . .
H6A N6 H6B 120.0 . .
C8 N7 C5 104.01(16) . .
C8 N7 Cu1 117.19(13) . .
C5 N7 Cu1 138.66(14) . .
N7 C8 N9 114.10(17) . .
N7 C8 H8 123.0 . .
N9 C8 H8 123.0 . .
C8 N9 C4 105.98(16) . .
C8 N9 C9 127.56(17) . .
C4 N9 C9 126.46(16) . .
N9 C9 H9A 109.5 . .
N9 C9 H9B 109.5 . .
H9A C9 H9B 109.5 . .
N9 C9 H9C 109.5 . .
H9A C9 H9C 109.5 . .
H9B C9 H9C 109.5 . .
O12 C11 O11 125.43(18) . .
O12 C11 C12 118.13(17) . .
O11 C11 C12 116.39(16) . .
C11 O11 Cu1 123.82(13) . .
C11 O12 Cu1 122.31(13) . 2_675
C11 C12 C13 109.89(16) . .
C11 C12 H12A 109.7 . .
C13 C12 H12A 109.7 . .
C11 C12 H12B 109.7 . .
C13 C12 H12B 109.7 . .
H12A C12 H12B 108.2 . .
C14 C13 C12 113.59(16) . .
C14 C13 H13A 108.8 . .
C12 C13 H13A 108.8 . .
C14 C13 H13B 108.8 . .
C12 C13 H13B 108.8 . .
H13A C13 H13B 107.7 . .
C15 C14 C13 112.49(16) . .
C15 C14 H14A 109.1 . .
C13 C14 H14A 109.1 . .
C15 C14 H14B 109.1 . .
C13 C14 H14B 109.1 . .
H14A C14 H14B 107.8 . .
C14 C15 C16 112.28(16) . .
C14 C15 H15A 109.1 . .
C16 C15 H15A 109.1 . .
C14 C15 H15B 109.1 . .
C16 C15 H15B 109.1 . .
H15A C15 H15B 107.9 . .
C17 C16 C15 115.38(16) . .
C17 C16 H16A 108.4 . .
C15 C16 H16A 108.4 . .
C17 C16 H16B 108.4 . .
C15 C16 H16B 108.4 . .
H16A C16 H16B 107.5 . .
O21 C17 O22 124.56(18) . .
O21 C17 C16 118.60(17) . .
O22 C17 C16 116.85(17) . .
C17 O21 Cu1 126.51(13) . 1_645
C17 O22 Cu1 120.55(12) . 2_765
O32 C21 O31 122.7(2) . .
O32 C21 C22 124.97(19) . .
O31 C21 C22 112.29(19) . .
C21 O31 H31 109(2) . .
C21 C22 C23 112.43(16) . .
C21 C22 H22A 109.1 . .
C23 C22 H22A 109.1 . .
C21 C22 H22B 109.1 . .
C23 C22 H22B 109.1 . .
H22A C22 H22B 107.8 . .
C24 C23 C22 112.69(16) . .
C24 C23 H23A 109.1 . .
C22 C23 H23A 109.1 . .
C24 C23 H23B 109.1 . .
C22 C23 H23B 109.1 . .
H23A C23 H23B 107.8 . .
C25 C24 C23 112.44(17) . .
C25 C24 H24A 109.1 . .
C23 C24 H24A 109.1 . .
C25 C24 H24B 109.1 . .
C23 C24 H24B 109.1 . .
H24A C24 H24B 107.8 . .
C26 C25 C24 112.43(17) . .
C26 C25 H25A 109.1 . .
C24 C25 H25A 109.1 . .
C26 C25 H25B 109.1 . .
C24 C25 H25B 109.1 . .
H25A C25 H25B 107.9 . .
C27 C26 C25 115.93(17) . .
C27 C26 H26A 108.3 . .
C25 C26 H26A 108.3 . .
C27 C26 H26B 108.3 . .
C25 C26 H26B 108.3 . .
H26A C26 H26B 107.4 . .
O42 C27 O41 122.0(2) . .
O42 C27 C26 124.31(18) . .
O41 C27 C26 113.64(17) . .
C27 O41 H41 109.9(19) . .

loop_
_geom_bond_atom_site_label_1
_geom_bond_atom_site_label_2
_geom_bond_distance
_geom_bond_site_symmetry_2
Cu1 O11 1.9584(15) .
Cu1 O12 1.9644(15) 2_675
Cu1 O22 1.9808(15) 2_765
Cu1 O21 1.9925(15) 1_465
Cu1 N7 2.1909(16) .
Cu1 Cu1 2.6536(5) 2_675
N1 C2 1.346(3) .
N1 C6 1.360(2) .
C2 N3 1.322(3) .
C2 H2 0.9300 .
N3 C4 1.347(2) .
C4 N9 1.373(3) .
C4 C5 1.390(3) .
C5 N7 1.400(2) .
C5 C6 1.408(3) .
C6 N6 1.336(2) .
N6 H6A 0.8600 .
N6 H6B 0.8600 .
N7 C8 1.314(3) .
C8 N9 1.361(2) .
C8 H8 0.9300 .
N9 C9 1.459(2) .
C9 H9A 0.9600 .
C9 H9B 0.9600 .
C9 H9C 0.9600 .
C11 O12 1.258(2) .
C11 O11 1.262(2) .
C11 C12 1.514(3) .
C12 C13 1.546(3) .
C12 H12A 0.9700 .
C12 H12B 0.9700 .
C13 C14 1.528(3) .
C13 H13A 0.9700 .
C13 H13B 0.9700 .
C14 C15 1.525(3) .
C14 H14A 0.9700 .
C14 H14B 0.9700 .
C15 C16 1.527(3) .
C15 H15A 0.9700 .
C15 H15B 0.9700 .
C16 C17 1.511(3) .
C16 H16A 0.9700 .
C16 H16B 0.9700 .
C17 O21 1.251(2) .
C17 O22 1.270(2) .
C21 O32 1.215(3) .
C21 O31 1.334(3) .
C21 C22 1.502(3) .
O31 H31 0.88(4) .
C22 C23 1.533(3) .
C22 H22A 0.9700 .
C22 H22B 0.9700 .
C23 C24 1.528(3) .
C23 H23A 0.9700 .
C23 H23B 0.9700 .
C24 C25 1.521(3) .
C24 H24A 0.9700 .
C24 H24B 0.9700 .
C25 C26 1.520(3) .
C25 H25A 0.9700 .
C25 H25B 0.9700 .
C26 C27 1.505(3) .
C26 H26A 0.9700 .
C26 H26B 0.9700 .
C27 O42 1.235(2) .
C27 O41 1.304(3) .
O41 H41 0.95(3) .

loop_
_geom_hbond_atom_site_label_D
_geom_hbond_atom_site_label_H
_geom_hbond_atom_site_label_A
_geom_hbond_distance_DH
_geom_hbond_distance_HA
_geom_hbond_distance_DA
_geom_hbond_angle_DHA
_geom_hbond_site_symmetry_A
N6 H6A O42 0.86 2.18 3.008(2) 162.3 2_666
N6 H6B O22 0.86 2.05 2.905(2) 174.4 2_765
O31 H31 O42 0.88(4) 1.82(4) 2.697(2) 176(3) 2_576
O41 H41 N1 0.95(3) 1.65(3) 2.571(2) 165(3) 2_666
C2 H2 O41 0.93 2.50 3.307(2) 144.9 1_455
C8 H8 O21 0.93 2.41 2.970(2) 118.9 1_465
C9 H9C O32 0.96 2.54 3.156(3) 122.4 .
C9 H9B O11 0.96 2.66 3.562(3) 156.5 2_575
